data_4333378
loop_
_publ_author_name
'Br\"oring, Martin'
'Hell, Christian'
'Br\'egier, Fr\'ed\'erique'
'Burghaus, Olaf'
'Tejero, Esther C\'onsul'

_publ_section_title
;
 New porphyrinoids: vanadyl(IV) complexes of meso-aryl-substituted
 corrphycene and 10-oxocorrole ligands.
;
_journal_issue 14
_journal_name_full 'Inorganic chemistry'
_journal_page_first 5477
_journal_page_last 5479
_journal_paper_doi 10.1021/ic700844p
_journal_volume 46
_journal_year 2007
_chemical_formula_sum 'C49 H54 N4 O2 V'
_chemical_formula_weight 781.90
_chemical_name_systematic
;
 ?
;
_space_group_IT_number 2
_symmetry_cell_setting triclinic
_symmetry_space_group_name_Hall '-P 1'
_symmetry_space_group_name_H-M 'P -1'
_atom_sites_solution_hydrogens geom
_atom_sites_solution_primary direct
_atom_sites_solution_secondary difmap
_audit_creation_method SHELXL-97
_cell_angle_alpha 88.934(2)
_cell_angle_beta 68.563(2)
_cell_angle_gamma 71.998(2)
_cell_formula_units_Z 2
_cell_length_a 11.295(2)
_cell_length_b 14.043(2)
_cell_length_c 14.495(2)
_cell_measurement_reflns_used 8000
_cell_measurement_temperature 193(2)
_cell_measurement_theta_max 25.95
_cell_measurement_theta_min 2.05
_cell_volume 2023.7(5)
_computing_cell_refinement 'STOE Wincell (X-Area)'
_computing_data_collection 'STOE WinXpose (X-Area)'
_computing_data_reduction 'STOE WinIntegrate (X-Area)'
_computing_publication_material 'WinGx 1.70.0'
_computing_structure_refinement 'SHELXL-97 (Sheldrick, 1997)'
_computing_structure_solution SIR-2002
_diffrn_ambient_temperature 193(2)
_diffrn_measured_fraction_theta_full 0.941
_diffrn_measured_fraction_theta_max 0.941
_diffrn_measurement_device_type 'IPDS-I (STOE)'
_diffrn_measurement_method phi-scans
_diffrn_radiation_monochromator graphite
_diffrn_radiation_source 'fine-focus sealed tube'
_diffrn_radiation_type MoK\a
_diffrn_radiation_wavelength 0.71073
_diffrn_reflns_av_R_equivalents 0.0578
_diffrn_reflns_av_sigmaI/netI 0.0711
_diffrn_reflns_limit_h_max 13
_diffrn_reflns_limit_h_min -13
_diffrn_reflns_limit_k_max 16
_diffrn_reflns_limit_k_min -16
_diffrn_reflns_limit_l_max 17
_diffrn_reflns_limit_l_min -17
_diffrn_reflns_number 18338
_diffrn_reflns_theta_full 25.00
_diffrn_reflns_theta_max 25.00
_diffrn_reflns_theta_min 2.12
_exptl_absorpt_coefficient_mu 0.291
_exptl_absorpt_correction_T_max 0.9980
_exptl_absorpt_correction_T_min 0.9534
_exptl_absorpt_correction_type multi-scan
_exptl_absorpt_process_details 'Multi-scan (WinGx 1.70.00'
_exptl_crystal_colour green
_exptl_crystal_density_diffrn 1.283
_exptl_crystal_density_method 'not measured'
_exptl_crystal_description block
_exptl_crystal_F_000 830
_exptl_crystal_size_max 0.155
_exptl_crystal_size_mid 0.145
_exptl_crystal_size_min 0.03
_refine_diff_density_max 0.876
_refine_diff_density_min -0.497
_refine_diff_density_rms 0.064
_refine_ls_extinction_method none
_refine_ls_goodness_of_fit_ref 0.939
_refine_ls_hydrogen_treatment constr
_refine_ls_matrix_type full
_refine_ls_number_parameters 521
_refine_ls_number_reflns 6716
_refine_ls_number_restraints 0
_refine_ls_restrained_S_all 0.939
_refine_ls_R_factor_all 0.0971
_refine_ls_R_factor_gt 0.0607
_refine_ls_shift/su_max 0.000
_refine_ls_shift/su_mean 0.000
_refine_ls_structure_factor_coef Fsqd
_refine_ls_weighting_details 'calc w=1/[\s^2^(Fo^2^)+(0.1082P)^2^+0.0000P] where P=(Fo^2^+2Fc^2^)/3'
_refine_ls_weighting_scheme calc
_refine_ls_wR_factor_gt 0.1530
_refine_ls_wR_factor_ref 0.1688
_reflns_number_gt 4283
_reflns_number_total 6716
_reflns_threshold_expression >2sigma(I)
_cod_data_source_file ic700844psup2.cif
_cod_data_source_block ch5ec1
_cod_depositor_comments 'Adding full bibliography for 4333377--4333378.cif.'
_cod_original_cell_volume 2023.7(6)
_cod_original_sg_symbol_H-M P-1
_cod_database_code 4333378

loop_
_symmetry_equiv_pos_as_xyz
'x, y, z'
'-x, -y, -z'

loop_
_atom_site_label
_atom_site_type_symbol
_atom_site_fract_x
_atom_site_fract_y
_atom_site_fract_z
_atom_site_U_iso_or_equiv
_atom_site_adp_type
_atom_site_occupancy
_atom_site_symmetry_multiplicity
_atom_site_calc_flag
_atom_site_refinement_flags
_atom_site_disorder_assembly
_atom_site_disorder_group
C1 C -0.0585(4) 0.3174(3) 0.0125(3) 0.0406(8) Uani 1 1 d . . .
C2 C -0.0760(4) 0.3024(3) -0.0769(3) 0.0435(9) Uani 1 1 d . . .
C3 C 0.0154(4) 0.2092(3) -0.1256(3) 0.0394(8) Uani 1 1 d . . .
C4 C 0.0894(4) 0.1678(2) -0.0625(2) 0.0344(7) Uani 1 1 d . . .
C5 C 0.1854(3) 0.0738(2) -0.0679(3) 0.0329(7) Uani 1 1 d . . .
C6 C 0.2383(4) 0.0425(2) 0.0069(2) 0.0340(7) Uani 1 1 d . . .
C7 C 0.3466(4) -0.0470(3) 0.0040(3) 0.0397(8) Uani 1 1 d . . .
C8 C 0.3670(4) -0.0414(3) 0.0914(3) 0.0434(9) Uani 1 1 d . . .
C9 C 0.2710(4) 0.0475(3) 0.1476(3) 0.0428(9) Uani 1 1 d . . .
C10 C 0.2508(4) 0.0808(3) 0.2470(3) 0.0427(9) Uani 1 1 d . . .
C11 C 0.1366(4) 0.1622(3) 0.3113(3) 0.0454(9) Uani 1 1 d . . .
C12 C 0.0945(4) 0.1778(3) 0.4144(3) 0.0476(9) Uani 1 1 d . B .
C13 C -0.0102(4) 0.2666(3) 0.4452(3) 0.0411(8) Uani 1 1 d . . .
C14 C -0.0317(4) 0.3050(2) 0.3569(2) 0.0340(7) Uani 1 1 d . . .
C15 C -0.1259(3) 0.3959(2) 0.3489(2) 0.0326(7) Uani 1 1 d . . .
C16 C -0.1483(3) 0.4210(2) 0.2610(3) 0.0346(8) Uani 1 1 d . . .
C17 C -0.2450(4) 0.5046(3) 0.2401(3) 0.0385(8) Uani 1 1 d . . .
C18 C -0.2294(4) 0.4833(3) 0.1417(3) 0.0427(9) Uani 1 1 d . . .
C19 C -0.1251(4) 0.3898(3) 0.1040(3) 0.0398(8) Uani 1 1 d . . .
C20 C -0.1755(4) 0.3714(3) -0.1159(3) 0.0502(10) Uani 1 1 d . . .
H20A H -0.2571 0.4101 -0.0587 0.060 Uiso 1 1 calc R . .
H20B H -0.2024 0.3301 -0.1540 0.060 Uiso 1 1 calc R . .
C21 C -0.1189(5) 0.4452(3) -0.1828(4) 0.0671(13) Uani 1 1 d . . .
H21A H -0.0935 0.4872 -0.1452 0.101 Uiso 1 1 calc R . .
H21B H -0.1875 0.4881 -0.2055 0.101 Uiso 1 1 calc R . .
H21C H -0.0396 0.4074 -0.2407 0.101 Uiso 1 1 calc R . .
C22 C 0.0265(4) 0.1640(3) -0.2225(3) 0.0459(9) Uani 1 1 d . . .
H22A H 0.1203 0.1203 -0.2588 0.055 Uiso 1 1 calc R . .
H22B H 0.0052 0.2187 -0.2638 0.055 Uiso 1 1 calc R . .
C23 C -0.0676(5) 0.1023(3) -0.2085(4) 0.0589(11) Uani 1 1 d . . .
H23A H -0.0507 0.0505 -0.1643 0.088 Uiso 1 1 calc R . .
H23B H -0.0513 0.0700 -0.2733 0.088 Uiso 1 1 calc R . .
H23C H -0.1611 0.1466 -0.1787 0.088 Uiso 1 1 calc R . .
C24 C 0.2316(4) 0.0019(3) -0.1578(3) 0.0382(8) Uani 1 1 d . . .
C25 C 0.3271(4) 0.0109(3) -0.2466(3) 0.0447(9) Uani 1 1 d . . .
H25 H 0.3656 0.0629 -0.2506 0.054 Uiso 1 1 calc R . .
C26 C 0.3674(5) -0.0559(3) -0.3303(3) 0.0594(12) Uani 1 1 d . . .
H26 H 0.4345 -0.0499 -0.3908 0.071 Uiso 1 1 calc R . .
C27 C 0.3104(6) -0.1314(4) -0.3264(4) 0.0671(14) Uani 1 1 d . . .
C28 C 0.3535(8) -0.2023(5) -0.4187(5) 0.107(2) Uani 1 1 d . . .
H28A H 0.3672 -0.2715 -0.4009 0.161 Uiso 1 1 calc R . .
H28B H 0.4377 -0.1977 -0.4682 0.161 Uiso 1 1 calc R . .
H28C H 0.2835 -0.1837 -0.4466 0.161 Uiso 1 1 calc R . .
C29 C 0.2165(5) -0.1402(4) -0.2370(5) 0.0710(14) Uani 1 1 d . . .
H29 H 0.1782 -0.1923 -0.2328 0.085 Uiso 1 1 calc R . .
C30 C 0.1769(4) -0.0752(3) -0.1535(3) 0.0530(10) Uani 1 1 d . . .
H30 H 0.1119 -0.0829 -0.0926 0.064 Uiso 1 1 calc R . .
C31 C 0.4281(4) -0.1368(3) -0.0735(3) 0.0516(10) Uani 1 1 d . . .
H31A H 0.4192 -0.1194 -0.1377 0.062 Uiso 1 1 calc R . .
H31B H 0.5243 -0.1545 -0.0837 0.062 Uiso 1 1 calc R . .
C32 C 0.3817(6) -0.2262(3) -0.0419(3) 0.0724(15) Uani 1 1 d . . .
H32A H 0.3833 -0.2399 0.0242 0.109 Uiso 1 1 calc R . .
H32B H 0.4418 -0.2851 -0.0900 0.109 Uiso 1 1 calc R . .
H32C H 0.2899 -0.2116 -0.0395 0.109 Uiso 1 1 calc R . .
C33 C 0.4749(4) -0.1149(3) 0.1203(3) 0.0533(10) Uani 1 1 d . . .
H33A H 0.5413 -0.1613 0.0606 0.064 Uiso 1 1 calc R . .
H33B H 0.5226 -0.0766 0.1416 0.064 Uiso 1 1 calc R . .
C34 C 0.4238(5) -0.1760(4) 0.2018(4) 0.0699(14) Uani 1 1 d . . .
H34A H 0.3573 -0.1309 0.2613 0.105 Uiso 1 1 calc R . .
H34B H 0.4988 -0.2194 0.2177 0.105 Uiso 1 1 calc R . .
H34C H 0.3816 -0.2177 0.1800 0.105 Uiso 1 1 calc R . .
C35 C 0.1534(5) 0.1101(4) 0.4810(4) 0.0675(13) Uani 1 1 d . . .
H35A H 0.0806 0.1157 0.5467 0.081 Uiso 1 1 calc R A 1
H35B H 0.1870 0.0394 0.4512 0.081 Uiso 1 1 calc R A 1
C36 C 0.2602(9) 0.1329(8) 0.4958(8) 0.105(4) Uani 0.677(12) 1 d P B 1
H36A H 0.2868 0.0906 0.5441 0.157 Uiso 0.677(12) 1 calc PR B 1
H36B H 0.2300 0.2040 0.5212 0.157 Uiso 0.677(12) 1 calc PR B 1
H36C H 0.3373 0.1196 0.4323 0.157 Uiso 0.677(12) 1 calc PR B 1
C36' C 0.1201(16) 0.0203(11) 0.4930(12) 0.066(5) Uiso 0.323(12) 1 d P B 2
H36D H 0.1591 -0.0204 0.4283 0.099 Uiso 0.323(12) 1 calc PR B 2
H36E H 0.0221 0.0368 0.5194 0.099 Uiso 0.323(12) 1 calc PR B 2
H36F H 0.1561 -0.0180 0.5395 0.099 Uiso 0.323(12) 1 calc PR B 2
C37 C -0.0846(4) 0.3079(3) 0.5534(3) 0.0514(10) Uani 1 1 d . . .
H37A H -0.1224 0.3821 0.5579 0.062 Uiso 1 1 calc R . .
H37B H -0.0203 0.2919 0.5875 0.062 Uiso 1 1 calc R . .
C38 C -0.1975(5) 0.2661(4) 0.6070(4) 0.0690(13) Uani 1 1 d . . .
H38A H -0.2668 0.2881 0.5785 0.104 Uiso 1 1 calc R . .
H38B H -0.2369 0.2909 0.6780 0.104 Uiso 1 1 calc R . .
H38C H -0.1619 0.1924 0.5993 0.104 Uiso 1 1 calc R . .
C39 C -0.2037(4) 0.4691(3) 0.4403(3) 0.0358(8) Uani 1 1 d . . .
C40 C -0.3299(4) 0.4719(3) 0.5058(3) 0.0408(8) Uani 1 1 d . . .
H40 H -0.3720 0.4284 0.4912 0.049 Uiso 1 1 calc R . .
C41 C -0.3952(4) 0.5372(3) 0.5922(3) 0.0503(10) Uani 1 1 d . . .
H41 H -0.4822 0.5385 0.6361 0.060 Uiso 1 1 calc R . .
C42 C -0.3361(5) 0.6005(3) 0.6158(3) 0.0524(10) Uani 1 1 d . . .
C43 C -0.4029(6) 0.6695(4) 0.7110(4) 0.0808(16) Uani 1 1 d . . .
H43A H -0.4973 0.6729 0.7420 0.121 Uiso 1 1 calc R . .
H43B H -0.3980 0.7369 0.6966 0.121 Uiso 1 1 calc R . .
H43C H -0.3571 0.6437 0.7565 0.121 Uiso 1 1 calc R . .
C44 C -0.2111(5) 0.5983(3) 0.5496(3) 0.0517(10) Uani 1 1 d . . .
H44 H -0.1694 0.6420 0.5643 0.062 Uiso 1 1 calc R . .
C45 C -0.1454(4) 0.5344(3) 0.4628(3) 0.0429(9) Uani 1 1 d . . .
H45 H -0.0597 0.5350 0.4180 0.051 Uiso 1 1 calc R . .
C46 C -0.3391(4) 0.5999(3) 0.3044(3) 0.0448(9) Uani 1 1 d . . .
H46A H -0.3678 0.5859 0.3749 0.054 Uiso 1 1 calc R . .
H46B H -0.4203 0.6231 0.2876 0.054 Uiso 1 1 calc R . .
C47 C -0.2770(5) 0.6842(3) 0.2926(4) 0.0628(12) Uani 1 1 d . . .
H47A H -0.2006 0.6638 0.3138 0.094 Uiso 1 1 calc R . .
H47B H -0.3446 0.7455 0.3338 0.094 Uiso 1 1 calc R . .
H47C H -0.2462 0.6974 0.2225 0.094 Uiso 1 1 calc R . .
C48 C -0.3105(4) 0.5507(3) 0.0887(3) 0.0504(10) Uani 1 1 d . . .
H48A H -0.2581 0.5374 0.0160 0.060 Uiso 1 1 calc R . .
H48B H -0.3260 0.6218 0.1091 0.060 Uiso 1 1 calc R . .
C49 C -0.4465(5) 0.5355(3) 0.1108(4) 0.0617(12) Uani 1 1 d . . .
H49A H -0.4322 0.4645 0.0939 0.093 Uiso 1 1 calc R . .
H49B H -0.4918 0.5774 0.0709 0.093 Uiso 1 1 calc R . .
H49C H -0.5024 0.5549 0.1818 0.093 Uiso 1 1 calc R . .
N1 N 0.0412(3) 0.2380(2) 0.0189(2) 0.0388(7) Uani 1 1 d . . .
N2 N 0.1935(3) 0.0998(2) 0.0974(2) 0.0388(7) Uani 1 1 d . . .
N3 N 0.0599(3) 0.2367(2) 0.2755(2) 0.0387(7) Uani 1 1 d . . .
N4 N -0.0774(3) 0.3557(2) 0.1756(2) 0.0388(7) Uani 1 1 d . . .
O1 O 0.3441(4) 0.0389(3) 0.2805(3) 0.0954(13) Uani 1 1 d . . .
O2 O 0.2216(3) 0.29945(19) 0.0922(2) 0.0502(7) Uani 1 1 d . . .
V1 V 0.10584(6) 0.24997(4) 0.12865(5) 0.0370(2) Uani 1 1 d . . .

loop_
_atom_site_aniso_label
_atom_site_aniso_U_11
_atom_site_aniso_U_22
_atom_site_aniso_U_33
_atom_site_aniso_U_23
_atom_site_aniso_U_13
_atom_site_aniso_U_12
C1 0.044(2) 0.0369(18) 0.037(2) 0.0081(15) -0.0160(19) -0.0071(16)
C2 0.040(2) 0.0384(19) 0.047(2) 0.0139(17) -0.016(2) -0.0070(16)
C3 0.039(2) 0.0455(19) 0.036(2) 0.0126(16) -0.0166(18) -0.0142(16)
C4 0.0376(19) 0.0339(17) 0.0268(17) 0.0044(14) -0.0101(17) -0.0077(14)
C5 0.0348(19) 0.0289(16) 0.0330(18) 0.0061(14) -0.0109(17) -0.0104(14)
C6 0.038(2) 0.0309(16) 0.0308(18) 0.0040(14) -0.0115(17) -0.0108(14)
C7 0.039(2) 0.0330(17) 0.042(2) 0.0117(15) -0.0135(19) -0.0081(15)
C8 0.045(2) 0.0364(18) 0.050(2) 0.0146(17) -0.021(2) -0.0114(16)
C9 0.051(2) 0.046(2) 0.039(2) 0.0157(17) -0.022(2) -0.0213(18)
C10 0.048(2) 0.0351(18) 0.038(2) 0.0094(15) -0.021(2) 0.0007(16)
C11 0.041(2) 0.0347(18) 0.057(2) 0.0065(17) -0.022(2) -0.0025(16)
C12 0.045(2) 0.050(2) 0.043(2) 0.0129(18) -0.016(2) -0.0081(18)
C13 0.041(2) 0.046(2) 0.040(2) 0.0134(16) -0.0191(19) -0.0150(17)
C14 0.037(2) 0.0335(17) 0.0304(18) 0.0041(14) -0.0137(17) -0.0091(14)
C15 0.0322(18) 0.0322(16) 0.0317(18) 0.0025(14) -0.0118(17) -0.0085(14)
C16 0.0363(19) 0.0314(16) 0.0314(18) 0.0035(14) -0.0118(17) -0.0056(14)
C17 0.0350(19) 0.0340(17) 0.043(2) 0.0116(15) -0.0147(18) -0.0069(15)
C18 0.048(2) 0.044(2) 0.039(2) 0.0135(16) -0.020(2) -0.0145(17)
C19 0.046(2) 0.0402(18) 0.0334(19) 0.0096(15) -0.0174(19) -0.0123(16)
C20 0.048(2) 0.048(2) 0.049(2) 0.0080(18) -0.023(2) -0.0026(18)
C21 0.071(3) 0.058(3) 0.059(3) 0.026(2) -0.024(3) -0.006(2)
C22 0.045(2) 0.057(2) 0.035(2) 0.0104(17) -0.018(2) -0.0108(18)
C23 0.063(3) 0.066(3) 0.057(3) 0.009(2) -0.032(3) -0.022(2)
C24 0.038(2) 0.0357(18) 0.038(2) 0.0017(15) -0.0166(19) -0.0061(15)
C25 0.047(2) 0.044(2) 0.038(2) 0.0011(16) -0.015(2) -0.0104(17)
C26 0.056(3) 0.062(3) 0.039(2) -0.0056(19) -0.015(2) 0.006(2)
C27 0.072(3) 0.054(3) 0.071(3) -0.019(2) -0.038(3) -0.001(2)
C28 0.127(6) 0.088(4) 0.100(5) -0.038(3) -0.062(5) 0.001(4)
C29 0.068(3) 0.053(3) 0.093(4) -0.018(3) -0.033(3) -0.016(2)
C30 0.049(2) 0.045(2) 0.062(3) -0.0047(19) -0.016(2) -0.0165(19)
C31 0.047(2) 0.041(2) 0.049(2) 0.0080(17) -0.010(2) -0.0004(17)
C32 0.107(4) 0.037(2) 0.049(3) 0.0019(19) -0.009(3) -0.015(2)
C33 0.049(2) 0.051(2) 0.058(3) 0.0151(19) -0.027(2) -0.0067(19)
C34 0.068(3) 0.066(3) 0.082(3) 0.035(3) -0.041(3) -0.016(2)
C35 0.075(3) 0.059(3) 0.057(3) 0.021(2) -0.030(3) -0.002(2)
C36 0.080(6) 0.139(8) 0.120(8) 0.072(7) -0.069(6) -0.035(6)
C37 0.057(3) 0.061(2) 0.036(2) 0.0147(18) -0.022(2) -0.014(2)
C38 0.077(3) 0.072(3) 0.049(3) 0.021(2) -0.014(3) -0.026(3)
C39 0.038(2) 0.0354(17) 0.0310(18) 0.0045(14) -0.0135(18) -0.0077(15)
C40 0.039(2) 0.044(2) 0.036(2) 0.0012(16) -0.0119(19) -0.0119(16)
C41 0.042(2) 0.061(2) 0.036(2) -0.0004(18) -0.007(2) -0.0093(19)
C42 0.059(3) 0.049(2) 0.039(2) -0.0076(17) -0.015(2) -0.007(2)
C43 0.087(4) 0.076(3) 0.057(3) -0.017(3) -0.018(3) -0.006(3)
C44 0.061(3) 0.051(2) 0.046(2) -0.0028(18) -0.020(2) -0.021(2)
C45 0.040(2) 0.044(2) 0.040(2) -0.0006(16) -0.0105(19) -0.0130(17)
C46 0.041(2) 0.0384(19) 0.050(2) 0.0067(17) -0.019(2) -0.0037(16)
C47 0.064(3) 0.042(2) 0.081(3) 0.006(2) -0.030(3) -0.013(2)
C48 0.059(3) 0.044(2) 0.044(2) 0.0088(17) -0.025(2) -0.0043(18)
C49 0.060(3) 0.060(3) 0.063(3) 0.004(2) -0.036(3) -0.001(2)
N1 0.0412(18) 0.0327(14) 0.0343(16) 0.0015(12) -0.0120(15) -0.0034(13)
N2 0.0451(18) 0.0361(15) 0.0322(16) 0.0045(12) -0.0130(15) -0.0110(13)
N3 0.0393(17) 0.0322(15) 0.0387(17) 0.0040(13) -0.0135(16) -0.0053(13)
N4 0.0459(18) 0.0371(15) 0.0303(16) 0.0012(12) -0.0169(15) -0.0059(13)
O1 0.096(3) 0.096(3) 0.084(3) 0.004(2) -0.049(3) 0.001(2)
O2 0.0504(16) 0.0423(14) 0.0526(17) 0.0057(12) -0.0120(15) -0.0172(12)
V1 0.0395(4) 0.0322(3) 0.0331(3) 0.0009(2) -0.0096(3) -0.0082(2)

loop_
_atom_type_symbol
_atom_type_description
_atom_type_scat_dispersion_real
_atom_type_scat_dispersion_imag
_atom_type_scat_source
C C 0.0033 0.0016 'International Tables Vol C Tables 4.2.6.8 and 6.1.1.4'
H H 0.0000 0.0000 'International Tables Vol C Tables 4.2.6.8 and 6.1.1.4'
N N 0.0061 0.0033 'International Tables Vol C Tables 4.2.6.8 and 6.1.1.4'
O O 0.0106 0.0060 'International Tables Vol C Tables 4.2.6.8 and 6.1.1.4'
V V 0.3005 0.5294 'International Tables Vol C Tables 4.2.6.8 and 6.1.1.4'

loop_
_geom_angle_atom_site_label_1
_geom_angle_atom_site_label_2
_geom_angle_atom_site_label_3
_geom_angle
N1 C1 C2 109.3(3)
N1 C1 C19 112.0(3)
C2 C1 C19 138.4(3)
C3 C2 C1 107.6(3)
C3 C2 C20 124.3(3)
C1 C2 C20 128.1(4)
C2 C3 C4 106.4(3)
C2 C3 C22 124.3(3)
C4 C3 C22 129.3(3)
N1 C4 C5 120.3(3)
N1 C4 C3 107.0(3)
C5 C4 C3 132.5(3)
C4 C5 C6 124.7(3)
C4 C5 C24 117.0(3)
C6 C5 C24 118.3(3)
N2 C6 C5 123.0(3)
N2 C6 C7 108.0(3)
C5 C6 C7 128.9(3)
C8 C7 C6 107.7(3)
C8 C7 C31 121.2(3)
C6 C7 C31 131.1(3)
C7 C8 C9 106.3(3)
C7 C8 C33 127.2(4)
C9 C8 C33 126.4(4)
N2 C9 C8 111.7(3)
N2 C9 C10 122.9(3)
C8 C9 C10 125.3(3)
O1 C10 C9 118.3(4)
O1 C10 C11 116.8(3)
C9 C10 C11 124.8(3)
N3 C11 C12 111.7(3)
N3 C11 C10 122.6(3)
C12 C11 C10 125.6(3)
C13 C12 C11 106.9(3)
C13 C12 C35 126.1(4)
C11 C12 C35 127.0(4)
C12 C13 C14 107.1(3)
C12 C13 C37 122.5(3)
C14 C13 C37 130.4(3)
N3 C14 C15 123.1(3)
N3 C14 C13 107.9(3)
C15 C14 C13 129.0(3)
C16 C15 C14 124.3(3)
C16 C15 C39 118.7(3)
C14 C15 C39 116.9(3)
N4 C16 C15 120.1(3)
N4 C16 C17 107.4(3)
C15 C16 C17 132.4(3)
C18 C17 C16 106.4(3)
C18 C17 C46 124.2(3)
C16 C17 C46 129.3(3)
C17 C18 C19 107.2(3)
C17 C18 C48 124.4(3)
C19 C18 C48 128.3(3)
N4 C19 C18 109.0(3)
N4 C19 C1 111.9(3)
C18 C19 C1 139.0(3)
C2 C20 C21 113.0(4)
C3 C22 C23 112.7(3)
C25 C24 C30 118.9(4)
C25 C24 C5 121.0(3)
C30 C24 C5 120.1(3)
C24 C25 C26 120.2(4)
C27 C26 C25 120.8(4)
C29 C27 C26 118.3(4)
C29 C27 C28 121.6(6)
C26 C27 C28 120.1(6)
C27 C29 C30 121.4(5)
C29 C30 C24 120.4(4)
C32 C31 C7 111.1(3)
C34 C33 C8 114.6(4)
C36' C35 C36 129.5(8)
C36' C35 C12 113.3(7)
C36 C35 C12 114.4(5)
C13 C37 C38 113.1(4)
C40 C39 C45 118.4(3)
C40 C39 C15 122.7(3)
C45 C39 C15 118.9(3)
C41 C40 C39 120.7(4)
C42 C41 C40 120.9(4)
C44 C42 C41 118.2(4)
C44 C42 C43 119.9(4)
C41 C42 C43 121.9(4)
C45 C44 C42 121.6(4)
C44 C45 C39 120.2(4)
C17 C46 C47 113.3(3)
C18 C48 C49 113.0(3)
C1 N1 C4 109.7(3)
C1 N1 V1 117.2(2)
C4 N1 V1 132.5(2)
C9 N2 C6 106.2(3)
C9 N2 V1 120.1(2)
C6 N2 V1 127.9(2)
C11 N3 C14 106.3(3)
C11 N3 V1 123.0(3)
C14 N3 V1 129.6(2)
C19 N4 C16 109.9(3)
C19 N4 V1 116.0(2)
C16 N4 V1 131.2(2)
O2 V1 N1 110.12(14)
O2 V1 N2 107.59(14)
N1 V1 N2 84.50(11)
O2 V1 N4 111.30(13)
N1 V1 N4 76.74(12)
N2 V1 N4 140.62(13)
O2 V1 N3 107.71(13)
N1 V1 N3 141.59(13)
N2 V1 N3 90.43(11)
N4 V1 N3 83.70(11)

loop_
_geom_bond_atom_site_label_1
_geom_bond_atom_site_label_2
_geom_bond_distance
C1 N1 1.348(4)
C1 C2 1.409(5)
C1 C19 1.486(5)
C2 C3 1.394(5)
C2 C20 1.514(5)
C3 C4 1.453(4)
C3 C22 1.499(5)
C4 N1 1.379(4)
C4 C5 1.408(5)
C5 C6 1.421(4)
C5 C24 1.488(5)
C6 N2 1.388(4)
C6 C7 1.447(5)
C7 C8 1.375(5)
C7 C31 1.510(5)
C8 C9 1.398(5)
C8 C33 1.519(5)
C9 N2 1.372(4)
C9 C10 1.438(5)
C10 O1 1.294(5)
C10 C11 1.445(5)
C11 N3 1.365(4)
C11 C12 1.390(6)
C12 C13 1.370(5)
C12 C35 1.524(5)
C13 C14 1.452(4)
C13 C37 1.507(6)
C14 N3 1.385(5)
C14 C15 1.422(4)
C15 C16 1.406(4)
C15 C39 1.491(5)
C16 N4 1.370(4)
C16 C17 1.449(4)
C17 C18 1.398(5)
C17 C46 1.494(5)
C18 C19 1.417(5)
C18 C48 1.509(5)
C19 N4 1.352(4)
C20 C21 1.530(6)
C22 C23 1.525(6)
C24 C25 1.378(5)
C24 C30 1.392(5)
C25 C26 1.391(6)
C26 C27 1.391(7)
C27 C29 1.374(8)
C27 C28 1.514(7)
C29 C30 1.375(7)
C31 C32 1.506(6)
C33 C34 1.495(6)
C35 C36' 1.415(15)
C35 C36 1.426(10)
C37 C38 1.515(6)
C39 C40 1.382(5)
C39 C45 1.387(5)
C40 C41 1.379(5)
C41 C42 1.378(6)
C42 C44 1.378(6)
C42 C43 1.499(6)
C44 C45 1.374(6)
C46 C47 1.530(6)
C48 C49 1.532(6)
N1 V1 2.007(3)
N2 V1 2.013(3)
N3 V1 2.018(3)
N4 V1 2.015(3)
O2 V1 1.585(3)

loop_
_geom_torsion_atom_site_label_1
_geom_torsion_atom_site_label_2
_geom_torsion_atom_site_label_3
_geom_torsion_atom_site_label_4
_geom_torsion
N1 C1 C2 C3 1.0(4)
C19 C1 C2 C3 -172.0(4)
N1 C1 C2 C20 -179.8(4)
C19 C1 C2 C20 7.2(7)
C1 C2 C3 C4 0.1(4)
C20 C2 C3 C4 -179.1(3)
C1 C2 C3 C22 178.3(3)
C20 C2 C3 C22 -0.9(6)
C2 C3 C4 N1 -1.1(4)
C22 C3 C4 N1 -179.2(4)
C2 C3 C4 C5 173.9(4)
C22 C3 C4 C5 -4.3(7)
N1 C4 C5 C6 0.9(5)
C3 C4 C5 C6 -173.5(4)
N1 C4 C5 C24 179.5(3)
C3 C4 C5 C24 5.1(6)
C4 C5 C6 N2 4.5(5)
C24 C5 C6 N2 -174.1(3)
C4 C5 C6 C7 -172.6(4)
C24 C5 C6 C7 8.8(5)
N2 C6 C7 C8 -1.1(4)
C5 C6 C7 C8 176.3(3)
N2 C6 C7 C31 177.2(4)
C5 C6 C7 C31 -5.3(6)
C6 C7 C8 C9 1.7(4)
C31 C7 C8 C9 -176.8(3)
C6 C7 C8 C33 -176.3(4)
C31 C7 C8 C33 5.2(6)
C7 C8 C9 N2 -1.8(4)
C33 C8 C9 N2 176.2(4)
C7 C8 C9 C10 176.4(4)
C33 C8 C9 C10 -5.5(6)
N2 C9 C10 O1 -166.2(4)
C8 C9 C10 O1 15.8(6)
N2 C9 C10 C11 10.3(6)
C8 C9 C10 C11 -167.8(4)
O1 C10 C11 N3 153.9(4)
C9 C10 C11 N3 -22.5(6)
O1 C10 C11 C12 -22.8(6)
C9 C10 C11 C12 160.7(4)
N3 C11 C12 C13 -1.6(5)
C10 C11 C12 C13 175.4(4)
N3 C11 C12 C35 178.8(4)
C10 C11 C12 C35 -4.1(7)
C11 C12 C13 C14 0.3(4)
C35 C12 C13 C14 179.9(4)
C11 C12 C13 C37 178.6(4)
C35 C12 C13 C37 -1.8(7)
C12 C13 C14 N3 1.0(4)
C37 C13 C14 N3 -177.1(4)
C12 C13 C14 C15 -178.2(4)
C37 C13 C14 C15 3.7(6)
N3 C14 C15 C16 8.0(5)
C13 C14 C15 C16 -172.9(4)
N3 C14 C15 C39 -171.1(3)
C13 C14 C15 C39 8.0(5)
C14 C15 C16 N4 0.4(5)
C39 C15 C16 N4 179.5(3)
C14 C15 C16 C17 174.5(4)
C39 C15 C16 C17 -6.4(6)
N4 C16 C17 C18 1.6(4)
C15 C16 C17 C18 -173.1(4)
N4 C16 C17 C46 -174.6(3)
C15 C16 C17 C46 10.7(7)
C16 C17 C18 C19 -0.6(4)
C46 C17 C18 C19 175.9(3)
C16 C17 C18 C48 -180.0(3)
C46 C17 C18 C48 -3.5(6)
C17 C18 C19 N4 -0.7(4)
C48 C18 C19 N4 178.7(4)
C17 C18 C19 C1 175.5(4)
C48 C18 C19 C1 -5.2(8)
N1 C1 C19 N4 -4.8(5)
C2 C1 C19 N4 168.1(4)
N1 C1 C19 C18 179.1(4)
C2 C1 C19 C18 -8.0(8)
C3 C2 C20 C21 -89.6(5)
C1 C2 C20 C21 91.3(5)
C2 C3 C22 C23 -87.9(4)
C4 C3 C22 C23 89.9(5)
C4 C5 C24 C25 80.0(4)
C6 C5 C24 C25 -101.4(4)
C4 C5 C24 C30 -99.1(4)
C6 C5 C24 C30 79.6(4)
C30 C24 C25 C26 0.2(5)
C5 C24 C25 C26 -178.8(3)
C24 C25 C26 C27 1.2(6)
C25 C26 C27 C29 -2.0(6)
C25 C26 C27 C28 178.9(4)
C26 C27 C29 C30 1.4(7)
C28 C27 C29 C30 -179.5(5)
C27 C29 C30 C24 0.1(7)
C25 C24 C30 C29 -0.9(6)
C5 C24 C30 C29 178.2(4)
C8 C7 C31 C32 75.5(5)
C6 C7 C31 C32 -102.6(5)
C7 C8 C33 C34 -110.3(5)
C9 C8 C33 C34 72.0(6)
C13 C12 C35 C36' 107.3(9)
C11 C12 C35 C36' -73.2(9)
C13 C12 C35 C36 -89.8(7)
C11 C12 C35 C36 89.7(8)
C12 C13 C37 C38 -85.6(5)
C14 C13 C37 C38 92.3(5)
C16 C15 C39 C40 86.4(4)
C14 C15 C39 C40 -94.5(4)
C16 C15 C39 C45 -96.2(4)
C14 C15 C39 C45 82.9(4)
C45 C39 C40 C41 -0.9(5)
C15 C39 C40 C41 176.5(3)
C39 C40 C41 C42 -0.6(5)
C40 C41 C42 C44 1.4(6)
C40 C41 C42 C43 -177.8(4)
C41 C42 C44 C45 -0.8(6)
C43 C42 C44 C45 178.5(4)
C42 C44 C45 C39 -0.7(6)
C40 C39 C45 C44 1.5(5)
C15 C39 C45 C44 -175.9(3)
C18 C17 C46 C47 -87.2(5)
C16 C17 C46 C47 88.4(5)
C17 C18 C48 C49 -83.6(5)
C19 C18 C48 C49 97.1(5)
C2 C1 N1 C4 -1.7(4)
C19 C1 N1 C4 173.2(3)
C2 C1 N1 V1 170.8(2)
C19 C1 N1 V1 -14.3(4)
C5 C4 N1 C1 -174.0(3)
C3 C4 N1 C1 1.8(4)
C5 C4 N1 V1 15.1(5)
C3 C4 N1 V1 -169.2(3)
C8 C9 N2 C6 1.1(4)
C10 C9 N2 C6 -177.2(3)
C8 C9 N2 V1 -154.1(3)
C10 C9 N2 V1 27.6(5)
C5 C6 N2 C9 -177.6(3)
C7 C6 N2 C9 0.0(4)
C5 C6 N2 V1 -25.0(5)
C7 C6 N2 V1 152.6(3)
C12 C11 N3 C14 2.3(4)
C10 C11 N3 C14 -174.9(4)
C12 C11 N3 V1 171.4(3)
C10 C11 N3 V1 -5.8(5)
C15 C14 N3 C11 177.3(3)
C13 C14 N3 C11 -2.0(4)
C15 C14 N3 V1 9.1(5)
C13 C14 N3 V1 -170.2(2)
C18 C19 N4 C16 1.7(4)
C1 C19 N4 C16 -175.6(3)
C18 C19 N4 V1 -161.1(2)
C1 C19 N4 V1 21.6(4)
C15 C16 N4 C19 173.4(3)
C17 C16 N4 C19 -2.1(4)
C15 C16 N4 V1 -27.2(5)
C17 C16 N4 V1 157.3(3)
C1 N1 V1 O2 -88.1(3)
C4 N1 V1 O2 82.3(3)
C1 N1 V1 N2 165.1(3)
C4 N1 V1 N2 -24.5(3)
C1 N1 V1 N4 20.0(3)
C4 N1 V1 N4 -169.6(3)
C1 N1 V1 N3 81.4(3)
C4 N1 V1 N3 -108.2(3)
C9 N2 V1 O2 68.2(3)
C6 N2 V1 O2 -81.1(3)
C9 N2 V1 N1 177.6(3)
C6 N2 V1 N1 28.3(3)
C9 N2 V1 N4 -121.1(3)
C6 N2 V1 N4 89.5(3)
C9 N2 V1 N3 -40.6(3)
C6 N2 V1 N3 170.1(3)
C19 N4 V1 O2 84.0(3)
C16 N4 V1 O2 -74.4(3)
C19 N4 V1 N1 -22.7(3)
C16 N4 V1 N1 178.9(3)
C19 N4 V1 N2 -86.5(3)
C16 N4 V1 N2 115.1(3)
C19 N4 V1 N3 -169.4(3)
C16 N4 V1 N3 32.2(3)
C11 N3 V1 O2 -78.3(3)
C14 N3 V1 O2 88.1(3)
C11 N3 V1 N1 112.0(3)
C14 N3 V1 N1 -81.6(3)
C11 N3 V1 N2 30.3(3)
C14 N3 V1 N2 -163.2(3)
C11 N3 V1 N4 171.3(3)
C14 N3 V1 N4 -22.3(3)
